data_7157032
loop_
_publ_author_name
'Lu, Kui'
'Li, Ming'
'Huang, Yuna'
'Sun, Yuanyuan'
'Gong, Zhi'
'Wei, Qijun'
'Zhao, Xia'
'Zhang, Yongmin'
'Yu, Peng'

_publ_section_title
;
 Total synthesis of wikstrol A and wikstrol B.
;
_journal_issue 35
_journal_name_full 'Organic &amp; biomolecular chemistry'
_journal_page_first 8206
_journal_page_last 8213
_journal_paper_doi 10.1039/c9ob01219b
_journal_volume 17
_journal_year 2019
_chemical_formula_sum 'C47 H45 N O13'
_chemical_formula_weight 831.840
_space_group_IT_number 19
_space_group_name_Hall 'P 2ac 2ab'
_space_group_name_H-M_alt 'P 21 21 21'
_symmetry_Int_Tables_number 19
_symmetry_space_group_name_Hall 'P 2ac 2ab'
_symmetry_space_group_name_H-M 'P 21 21 21'
_audit_creation_date 2018-03-19
_audit_creation_method Olex2
_audit_update_record
;
2019-05-21 deposited with the CCDC.    2019-08-07 downloaded from the CCDC.
;
_cell_angle_alpha 90.000
_cell_angle_beta 90.000
_cell_angle_gamma 90.000
_cell_formula_units_Z 4
_cell_length_a 11.2462(14)
_cell_length_b 16.3107(19)
_cell_length_c 25.345(3)
_cell_volume 4649.1(10)
_refine_ls_R_factor_all 0.105
_cod_data_source_file c9ob01219b2.cif
_cod_data_source_block shelx_sq
_cod_depositor_comments 'Adding full bibliography for 7157032.cif.'
_cod_original_sg_symbol_Hall P_2ac_2ab
_cod_database_code 7157032

loop_
_symmetry_equiv_pos_site_id
_symmetry_equiv_pos_as_xyz
1 x,y,z
2 1/2-x,-y,1/2+z
3 1/2+x,1/2-y,-z
4 -x,1/2+y,1/2-z

loop_
_atom_site_aniso_label
_atom_site_aniso_U_11
_atom_site_aniso_U_22
_atom_site_aniso_U_33
_atom_site_aniso_U_12
_atom_site_aniso_U_13
_atom_site_aniso_U_23
O1 0.0251(13) 0.0276(14) 0.0293(12) 0.0036(11) -0.0041(10) -0.0037(11)
O2 0.0373(15) 0.0375(16) 0.0536(17) 0.0116(13) -0.0070(13) -0.0131(14)
O3 0.0458(17) 0.074(2) 0.0376(15) 0.0318(17) -0.0138(13) -0.0084(15)
O4 0.0489(17) 0.0389(17) 0.0389(15) -0.0080(14) -0.0101(13) -0.0079(13)
O5 0.0275(14) 0.0450(17) 0.0512(16) 0.0051(14) -0.0066(12) -0.0030(13)
O6 0.0372(14) 0.0259(14) 0.0234(12) -0.0068(12) 0.0027(10) -0.0005(10)
O7 0.0362(14) 0.0232(13) 0.0278(12) -0.0043(11) 0.0018(11) -0.0029(10)
O8 0.0501(16) 0.0369(15) 0.0235(13) -0.0099(13) 0.0013(12) -0.0009(11)
O9 0.0300(14) 0.0319(15) 0.0341(13) 0.0010(12) 0.0041(11) 0.0069(11)
O10 0.0434(16) 0.0420(17) 0.0625(19) 0.0019(15) 0.0130(15) 0.0227(14)
O11 0.064(2) 0.050(2) 0.073(2) 0.0177(17) 0.0070(17) -0.0160(17)
O12 0.0335(17) 0.066(2) 0.063(2) 0.0081(17) -0.0023(15) -0.0020(17)
O13 0.0347(15) 0.0585(19) 0.0473(17) 0.0092(15) 0.0072(13) 0.0049(15)
N1 0.045(2) 0.051(2) 0.0365(19) 0.009(2) 0.0011(16) 0.0000(17)
C1 0.0272(19) 0.028(2) 0.0211(16) -0.0025(17) -0.0031(14) 0.0028(15)
C2 0.038(2) 0.031(2) 0.0252(18) 0.0015(18) 0.0003(17) 0.0003(16)
C3 0.041(2) 0.033(2) 0.0269(19) -0.005(2) -0.0030(17) 0.0002(16)
C4 0.032(2) 0.045(3) 0.0280(19) -0.0005(19) -0.0094(17) -0.0017(17)
C5 0.025(2) 0.046(2) 0.0238(18) 0.0050(19) -0.0011(15) 0.0024(17)
C6 0.029(2) 0.028(2) 0.0213(17) -0.0025(17) 0.0020(14) 0.0009(14)
C7 0.032(2) 0.030(2) 0.0233(17) 0.0009(18) 0.0002(15) -0.0012(15)
C8 0.0266(19) 0.0259(19) 0.0213(16) -0.0034(16) 0.0030(14) -0.0006(14)
C9 0.0307(19) 0.0261(19) 0.0206(16) -0.0048(17) -0.0005(15) -0.0025(14)
C10 0.0261(19) 0.031(2) 0.0243(17) -0.0058(17) 0.0005(14) -0.0021(16)
C11 0.032(2) 0.031(2) 0.044(2) -0.0008(18) -0.0036(18) 0.0062(18)
C12 0.034(2) 0.034(2) 0.046(2) -0.0078(18) 0.0007(18) 0.0023(18)
C13 0.026(2) 0.041(2) 0.034(2) 0.0018(18) -0.0052(16) -0.0041(17)
C14 0.035(2) 0.031(2) 0.047(2) 0.0060(19) -0.0024(19) 0.0021(18)
C15 0.029(2) 0.033(2) 0.041(2) -0.0045(17) 0.0015(18) -0.0019(17)
C16 0.030(2) 0.051(3) 0.075(3) -0.002(2) -0.007(2) -0.004(2)
C17 0.120(5) 0.095(5) 0.066(4) 0.043(4) -0.018(4) 0.001(3)
C18 0.177(7) 0.081(4) 0.033(3) 0.060(5) -0.005(3) 0.007(3)
C19 0.122(5) 0.077(4) 0.057(3) 0.064(4) -0.011(3) 0.003(3)
C20 0.056(3) 0.034(2) 0.035(2) -0.005(2) -0.006(2) -0.0032(18)
C21 0.084(4) 0.049(3) 0.048(3) -0.024(3) 0.016(2) -0.017(2)
C22 0.058(3) 0.054(3) 0.047(3) -0.013(2) 0.003(2) -0.012(2)
C23 0.0235(18) 0.028(2) 0.0246(17) -0.0018(16) -0.0010(14) -0.0026(14)
C24 0.031(2) 0.033(2) 0.0236(18) -0.0017(17) -0.0010(15) -0.0005(15)
C25 0.034(2) 0.0229(19) 0.0291(19) -0.0038(17) 0.0043(16) 0.0031(15)
C26 0.0291(19) 0.0193(18) 0.0270(18) 0.0020(16) -0.0004(15) -0.0046(14)
C27 0.0236(18) 0.0274(19) 0.0225(17) 0.0020(16) 0.0007(14) -0.0034(14)
C28 0.0241(18) 0.0257(19) 0.0255(17) -0.0001(16) 0.0028(15) -0.0012(14)
C29 0.069(3) 0.032(2) 0.039(2) -0.014(2) 0.012(2) -0.0083(19)
C30 0.055(3) 0.038(2) 0.030(2) -0.011(2) 0.0141(19) 0.0014(17)
C31 0.031(2) 0.0261(19) 0.0263(18) 0.0013(16) 0.0004(15) -0.0034(14)
C32 0.031(2) 0.034(2) 0.0246(18) 0.0051(17) 0.0018(16) 0.0000(15)
C33 0.035(2) 0.0246(19) 0.0266(18) -0.0014(16) 0.0054(15) 0.0025(15)
C34 0.0290(19) 0.0241(19) 0.0267(18) -0.0062(16) 0.0020(15) -0.0027(15)
C35 0.032(2) 0.044(2) 0.035(2) -0.0020(19) 0.0048(17) 0.0102(18)
C36 0.035(2) 0.049(3) 0.036(2) -0.002(2) 0.0100(18) 0.0088(19)
C37 0.027(2) 0.040(2) 0.040(2) -0.0053(18) 0.0008(18) -0.0023(18)
C38 0.035(2) 0.036(2) 0.037(2) 0.0021(18) -0.0011(18) 0.0059(17)
C39 0.034(2) 0.039(2) 0.0269(19) -0.0012(18) 0.0017(16) 0.0044(17)
C40 0.038(2) 0.060(3) 0.061(3) 0.017(2) 0.007(2) 0.012(2)
C41 0.038(2) 0.037(2) 0.038(2) 0.0018(19) 0.0019(18) 0.0088(18)
C42 0.035(2) 0.036(2) 0.035(2) 0.0011(19) 0.0004(17) 0.0057(18)
C43 0.041(2) 0.038(2) 0.049(2) 0.001(2) 0.002(2) 0.004(2)
C44 0.034(2) 0.043(3) 0.044(2) -0.005(2) 0.0010(18) -0.0015(19)
C45 0.033(2) 0.036(2) 0.039(2) 0.0083(19) -0.0043(17) -0.0022(17)
C46 0.050(3) 0.035(2) 0.048(2) 0.003(2) 0.005(2) 0.003(2)
C47 0.037(2) 0.040(2) 0.045(2) -0.005(2) 0.0013(19) 0.0052(19)

loop_
_atom_site_label
_atom_site_type_symbol
_atom_site_fract_x
_atom_site_fract_y
_atom_site_fract_z
_atom_site_occupancy
_atom_site_symmetry_multiplicity
_atom_site_Wyckoff_symbol
_atom_site_calc_flag
_atom_site_thermal_displace_type
_atom_site_U_iso_or_equiv
O1 O 0.4800(2) 0.1189(1) 0.1212(1) 1.000 4 a d Uani 0.0273(5)
O2 O 0.2624(2) 0.3145(2) 0.1454(1) 1.000 4 a d Uani 0.0428(7)
O3 O 0.1065(3) 0.2420(2) 0.0772(1) 1.000 4 a d Uani 0.0526(8)
O4 O 0.1909(2) -0.0284(2) 0.0243(1) 1.000 4 a d Uani 0.0422(7)
O5 O 0.9809(2) 0.1239(2) 0.2216(1) 1.000 4 a d Uani 0.0413(7)
O6 O 0.4182(2) 0.2462(1) 0.2642(1) 1.000 4 a d Uani 0.0288(6)
O7 O 0.6123(2) 0.4994(1) 0.2929(1) 1.000 4 a d Uani 0.0290(6)
O8 O 0.5557(2) 0.3893(2) 0.1173(1) 1.000 4 a d Uani 0.0368(6)
O9 O 0.5909(2) 0.2352(2) 0.3463(1) 1.000 4 a d Uani 0.0320(6)
O10 O 0.5181(2) 0.1268(2) 0.3905(1) 1.000 4 a d Uani 0.0493(8)
O11 O 1.0483(3) -0.0623(2) 0.3158(1) 1.000 4 a d Uani 0.0626(9)
O12 O 1.1355(3) 0.0519(2) 0.3354(1) 1.000 4 a d Uani 0.0542(8)
O13 O -0.0659(2) 0.3818(2) 0.3645(1) 1.000 4 a d Uani 0.0469(7)
N1 N 1.0461(3) 0.0095(2) 0.3303(1) 1.000 4 a d Uani 0.0443(9)
C1 C 0.3683(3) 0.1185(2) 0.0987(1) 1.000 4 a d Uani 0.0254(8)
C2 C 0.3420(3) 0.0461(2) 0.0730(1) 1.000 4 a d Uani 0.0313(8)
H2 H 0.3980 0.0026 0.0711 1.000 4 a calc Uiso 0.03800
C3 C 0.2320(4) 0.0394(2) 0.0503(1) 1.000 4 a d Uani 0.0337(9)
C4 C 0.1523(3) 0.1050(3) 0.0516(1) 1.000 4 a d Uani 0.0349(9)
H4 H 0.0769 0.0996 0.0351 1.000 4 a calc Uiso 0.04200
C5 C 0.1812(3) 0.1771(3) 0.0763(1) 1.000 4 a d Uani 0.0318(9)
C6 C 0.2920(3) 0.1858(2) 0.1027(1) 1.000 4 a d Uani 0.0262(8)
C7 C 0.3276(3) 0.2564(2) 0.1350(1) 1.000 4 a d Uani 0.0285(8)
C8 C 0.4473(3) 0.2516(2) 0.1575(1) 1.000 4 a d Uani 0.0246(8)
C9 C 0.5163(3) 0.1857(2) 0.1494(1) 1.000 4 a d Uani 0.0258(8)
C10 C 0.6389(3) 0.1717(2) 0.1690(1) 1.000 4 a d Uani 0.0271(8)
C11 C 0.7274(3) 0.2298(2) 0.1622(2) 1.000 4 a d Uani 0.0357(9)
H11 H 0.7087 0.2801 0.1452 1.000 4 a calc Uiso 0.04300
C12 C 0.8421(3) 0.2166(2) 0.1796(2) 1.000 4 a d Uani 0.0379(10)
H12 H 0.9012 0.2577 0.1752 1.000 4 a calc Uiso 0.04500
C13 C 0.8698(3) 0.1431(2) 0.2034(1) 1.000 4 a d Uani 0.0335(9)
C14 C 0.7829(3) 0.0841(2) 0.2102(2) 1.000 4 a d Uani 0.0373(9)
H14 H 0.8021 0.0336 0.2268 1.000 4 a calc Uiso 0.04500
C15 C 0.6695(3) 0.0981(2) 0.1930(2) 1.000 4 a d Uani 0.0344(9)
H15 H 0.6107 0.0569 0.1976 1.000 4 a calc Uiso 0.04100
C16 C 1.0655(4) 0.1900(3) 0.2223(2) 1.000 4 a d Uani 0.0521(12)
H16A H 1.0911 0.2021 0.1862 1.000 4 a calc Uiso 0.07800
H16B H 1.1346 0.1741 0.2436 1.000 4 a calc Uiso 0.07800
H16C H 1.0285 0.2388 0.2377 1.000 4 a calc Uiso 0.07800
C17 C 0.0242(6) 0.2587(4) 0.0394(2) 1.000 4 a d Uani 0.093(2)
H17 H -0.0339 0.2123 0.0387 1.000 4 a calc Uiso 0.11200
C18 C 0.0774(7) 0.2660(4) -0.0149(2) 1.000 4 a d Uani 0.097(2)
H18A H 0.1283 0.3146 -0.0164 1.000 4 a calc Uiso 0.14500
H18B H 0.0136 0.2710 -0.0410 1.000 4 a calc Uiso 0.14500
H18C H 0.1249 0.2170 -0.0225 1.000 4 a calc Uiso 0.14500
C19 C -0.0419(6) 0.3343(4) 0.0559(2) 1.000 4 a d Uani 0.0852(19)
H19A H -0.0711 0.3275 0.0920 1.000 4 a calc Uiso 0.12800
H19B H -0.1093 0.3432 0.0321 1.000 4 a calc Uiso 0.12800
H19C H 0.0116 0.3817 0.0543 1.000 4 a calc Uiso 0.12800
C20 C 0.2670(4) -0.0994(2) 0.0197(2) 1.000 4 a d Uani 0.0415(10)
H20 H 0.3099 -0.1083 0.0538 1.000 4 a calc Uiso 0.05000
C21 C 0.1834(5) -0.1702(3) 0.0097(2) 1.000 4 a d Uani 0.0603(14)
H21A H 0.1275 -0.1751 0.0391 1.000 4 a calc Uiso 0.09000
H21B H 0.2293 -0.2210 0.0063 1.000 4 a calc Uiso 0.09000
H21C H 0.1392 -0.1603 -0.0231 1.000 4 a calc Uiso 0.09000
C22 C 0.3559(4) -0.0879(3) -0.0239(2) 1.000 4 a d Uani 0.0527(12)
H22A H 0.3142 -0.0848 -0.0578 1.000 4 a calc Uiso 0.07900
H22B H 0.4111 -0.1343 -0.0243 1.000 4 a calc Uiso 0.07900
H22C H 0.4003 -0.0370 -0.0181 1.000 4 a calc Uiso 0.07900
C23 C 0.4879(3) 0.3200(2) 0.1917(1) 1.000 4 a d Uani 0.0253(8)
C24 C 0.5438(3) 0.3883(2) 0.1711(1) 1.000 4 a d Uani 0.0291(8)
C25 C 0.5854(3) 0.4513(2) 0.2032(1) 1.000 4 a d Uani 0.0286(8)
H25 H 0.6214 0.4986 0.1883 1.000 4 a calc Uiso 0.03400
C26 C 0.5730(3) 0.4432(2) 0.2575(1) 1.000 4 a d Uani 0.0251(8)
C27 C 0.5162(3) 0.3759(2) 0.2800(1) 1.000 4 a d Uani 0.0245(7)
C28 C 0.4743(3) 0.3158(2) 0.2463(1) 1.000 4 a d Uani 0.0251(8)
C29 C 0.6799(4) 0.5661(3) 0.2728(2) 1.000 4 a d Uani 0.0470(11)
H29A H 0.7438 0.5450 0.2503 1.000 4 a calc Uiso 0.07000
H29B H 0.7143 0.5970 0.3022 1.000 4 a calc Uiso 0.07000
H29C H 0.6281 0.6021 0.2521 1.000 4 a calc Uiso 0.07000
C30 C 0.6345(4) 0.4486(3) 0.0951(2) 1.000 4 a d Uani 0.0412(10)
H30A H 0.6000 0.5034 0.0988 1.000 4 a calc Uiso 0.06200
H30B H 0.6467 0.4365 0.0576 1.000 4 a calc Uiso 0.06200
H30C H 0.7110 0.4465 0.1136 1.000 4 a calc Uiso 0.06200
C31 C 0.5049(3) 0.3677(2) 0.3387(1) 1.000 4 a d Uani 0.0278(8)
H31A H 0.4397 0.4032 0.3514 1.000 4 a calc Uiso 0.03300
H31B H 0.5796 0.3859 0.3557 1.000 4 a calc Uiso 0.03300
C32 C 0.4798(3) 0.2799(2) 0.3537(1) 1.000 4 a d Uani 0.0299(8)
H32 H 0.4547 0.2770 0.3915 1.000 4 a calc Uiso 0.03600
C33 C 0.3832(3) 0.2436(2) 0.3187(1) 1.000 4 a d Uani 0.0289(8)
H33 H 0.3744 0.1846 0.3286 1.000 4 a calc Uiso 0.03500
C34 C 0.2651(3) 0.2845(2) 0.3283(1) 1.000 4 a d Uani 0.0266(8)
C35 C 0.2073(3) 0.2683(3) 0.3757(2) 1.000 4 a d Uani 0.0370(9)
H35 H 0.2438 0.2332 0.4009 1.000 4 a calc Uiso 0.04400
C36 C 0.0991(3) 0.3019(3) 0.3867(2) 1.000 4 a d Uani 0.0402(10)
H36 H 0.0613 0.2901 0.4193 1.000 4 a calc Uiso 0.04800
C37 C 0.0436(3) 0.3531(2) 0.3505(2) 1.000 4 a d Uani 0.0355(9)
C38 C 0.0994(3) 0.3690(2) 0.3033(1) 1.000 4 a d Uani 0.0359(9)
H38 H 0.0619 0.4031 0.2778 1.000 4 a calc Uiso 0.04300
C39 C 0.2102(3) 0.3352(2) 0.2926(1) 1.000 4 a d Uani 0.0332(9)
H39 H 0.2485 0.3474 0.2601 1.000 4 a calc Uiso 0.04000
C40 C -0.1236(4) 0.4362(3) 0.3291(2) 1.000 4 a d Uani 0.0533(12)
H40A H -0.0708 0.4824 0.3212 1.000 4 a calc Uiso 0.08000
H40B H -0.1970 0.4567 0.3452 1.000 4 a calc Uiso 0.08000
H40C H -0.1429 0.4071 0.2963 1.000 4 a calc Uiso 0.08000
C41 C 0.5984(4) 0.1597(2) 0.3667(2) 1.000 4 a d Uani 0.0375(9)
C42 C 0.7153(3) 0.1214(2) 0.3566(1) 1.000 4 a d Uani 0.0350(9)
C43 C 0.8161(3) 0.1695(3) 0.3505(2) 1.000 4 a d Uani 0.0428(10)
H43 H 0.8101 0.2275 0.3515 1.000 4 a calc Uiso 0.05100
C44 C 0.9261(3) 0.1322(3) 0.3430(2) 1.000 4 a d Uani 0.0405(10)
H44 H 0.9964 0.1641 0.3397 1.000 4 a calc Uiso 0.04900
C45 C 0.9301(3) 0.0475(2) 0.3403(2) 1.000 4 a d Uani 0.0361(9)
C46 C 0.8324(4) -0.0015(3) 0.3460(2) 1.000 4 a d Uani 0.044(1)
H46 H 0.8386 -0.0595 0.3438 1.000 4 a calc Uiso 0.05300
C47 C 0.7229(4) 0.0365(3) 0.3549(2) 1.000 4 a d Uani 0.0408(10)
H47 H 0.6535 0.0041 0.3599 1.000 4 a calc Uiso 0.04900

loop_
_atom_type_symbol
_atom_type_radius_bond
O 1.200
N 1.200
C 1.200
H 1.200

loop_
_geom_angle_atom_site_label_1
_geom_angle_atom_site_label_2
_geom_angle_atom_site_label_3
_geom_angle
_geom_angle_publ_flag
C9 O1 C1 119.4(3) no
C5 O3 C17 124.6(4) no
C3 O4 C20 119.1(3) no
C13 O5 C16 115.9(3) no
C28 O6 C33 117.8(3) no
C26 O7 C29 117.1(3) no
C24 O8 C30 117.5(3) no
C41 O9 C32 117.6(3) no
C37 O13 C40 117.6(3) no
O11 N1 C45 118.2(4) no
O12 N1 O11 123.5(4) no
O12 N1 C45 118.2(3) no
O1 C1 C2 113.2(3) no
O1 C1 C6 121.8(3) no
C2 C1 C6 125.1(3) no
C1 C2 H2 121.30 no
C3 C2 C1 117.4(4) no
C3 C2 H2 121.30 no
O4 C3 C2 124.9(4) no
O4 C3 C4 114.5(3) no
C2 C3 C4 120.6(4) no
C3 C4 H4 119.40 no
C5 C4 C3 121.1(3) no
C5 C4 H4 119.40 no
O3 C5 C4 122.2(3) no
O3 C5 C6 117.3(3) no
C4 C5 C6 120.5(3) no
C1 C6 C5 115.2(3) no
C1 C6 C7 119.3(3) no
C5 C6 C7 125.4(3) no
O2 C7 C6 124.2(3) no
O2 C7 C8 120.5(3) no
C8 C7 C6 115.2(3) no
C7 C8 C23 118.0(3) no
C9 C8 C7 121.1(3) no
C9 C8 C23 120.9(3) no
O1 C9 C10 109.3(3) no
C8 C9 O1 123.1(3) no
C8 C9 C10 127.6(3) no
C11 C10 C9 121.4(3) no
C11 C10 C15 117.9(3) no
C15 C10 C9 120.7(3) no
C10 C11 H11 119.10 no
C12 C11 C10 121.7(4) no
C12 C11 H11 119.10 no
C11 C12 H12 120.40 no
C11 C12 C13 119.2(4) no
C13 C12 H12 120.40 no
O5 C13 C12 123.7(3) no
O5 C13 C14 116.4(3) no
C12 C13 C14 120.0(3) no
C13 C14 H14 119.90 no
C15 C14 C13 120.3(4) no
C15 C14 H14 119.90 no
C10 C15 H15 119.50 no
C14 C15 C10 121.0(4) no
C14 C15 H15 119.50 no
O5 C16 H16A 109.50 no
O5 C16 H16B 109.50 no
O5 C16 H16C 109.50 no
H16A C16 H16B 109.50 no
H16A C16 H16C 109.50 no
H16B C16 H16C 109.50 no
O3 C17 H17 107.70 no
O3 C17 C18 112.9(6) no
O3 C17 C19 107.8(5) no
C18 C17 H17 107.70 no
C19 C17 H17 107.70 no
C19 C17 C18 112.8(5) no
C17 C18 H18A 109.50 no
C17 C18 H18B 109.50 no
C17 C18 H18C 109.50 no
H18A C18 H18B 109.50 no
H18A C18 H18C 109.50 no
H18B C18 H18C 109.50 no
C17 C19 H19A 109.50 no
C17 C19 H19B 109.50 no
C17 C19 H19C 109.50 no
H19A C19 H19B 109.50 no
H19A C19 H19C 109.50 no
H19B C19 H19C 109.50 no
O4 C20 H20 109.50 no
O4 C20 C21 104.9(3) no
O4 C20 C22 110.7(3) no
C21 C20 H20 109.50 no
C22 C20 H20 109.50 no
C22 C20 C21 112.6(3) no
C20 C21 H21A 109.50 no
C20 C21 H21B 109.50 no
C20 C21 H21C 109.50 no
H21A C21 H21B 109.50 no
H21A C21 H21C 109.50 no
H21B C21 H21C 109.50 no
C20 C22 H22A 109.50 no
C20 C22 H22B 109.50 no
C20 C22 H22C 109.50 no
H22A C22 H22B 109.50 no
H22A C22 H22C 109.50 no
H22B C22 H22C 109.50 no
C24 C23 C8 121.6(3) no
C24 C23 C28 117.7(3) no
C28 C23 C8 120.6(3) no
O8 C24 C23 115.5(3) no
O8 C24 C25 122.6(3) no
C23 C24 C25 121.9(3) no
C24 C25 H25 120.80 no
C24 C25 C26 118.4(3) no
C26 C25 H25 120.80 no
O7 C26 C25 124.0(3) no
O7 C26 C27 114.3(3) no
C25 C26 C27 121.7(3) no
C26 C27 C31 121.0(3) no
C28 C27 C26 117.6(3) no
C28 C27 C31 121.4(3) no
O6 C28 C23 114.8(3) no
O6 C28 C27 122.5(3) no
C27 C28 C23 122.8(3) no
O7 C29 H29A 109.50 no
O7 C29 H29B 109.50 no
O7 C29 H29C 109.50 no
H29A C29 H29B 109.50 no
H29A C29 H29C 109.50 no
H29B C29 H29C 109.50 no
O8 C30 H30A 109.50 no
O8 C30 H30B 109.50 no
O8 C30 H30C 109.50 no
H30A C30 H30B 109.50 no
H30A C30 H30C 109.50 no
H30B C30 H30C 109.50 no
C27 C31 H31A 109.50 no
C27 C31 H31B 109.50 no
C27 C31 C32 110.6(3) no
H31A C31 H31B 108.10 no
C32 C31 H31A 109.50 no
C32 C31 H31B 109.50 no
O9 C32 C31 106.3(3) no
O9 C32 H32 109.90 no
O9 C32 C33 110.0(3) no
C31 C32 H32 109.90 no
C31 C32 C33 110.8(3) no
C33 C32 H32 109.90 no
O6 C33 C32 110.7(3) no
O6 C33 H33 107.30 no
O6 C33 C34 112.7(3) no
C32 C33 H33 107.30 no
C34 C33 C32 111.2(3) no
C34 C33 H33 107.30 no
C35 C34 C33 118.0(3) no
C39 C34 C33 123.8(3) no
C39 C34 C35 118.3(3) no
C34 C35 H35 119.40 no
C36 C35 C34 121.1(4) no
C36 C35 H35 119.40 no
C35 C36 H36 119.70 no
C35 C36 C37 120.6(4) no
C37 C36 H36 119.70 no
O13 C37 C36 116.2(3) no
O13 C37 C38 124.9(3) no
C38 C37 C36 118.8(3) no
C37 C38 H38 119.90 no
C37 C38 C39 120.3(3) no
C39 C38 H38 119.90 no
C34 C39 C38 120.9(3) no
C34 C39 H39 119.50 no
C38 C39 H39 119.50 no
O13 C40 H40A 109.50 no
O13 C40 H40B 109.50 no
O13 C40 H40C 109.50 no
H40A C40 H40B 109.50 no
H40A C40 H40C 109.50 no
H40B C40 H40C 109.50 no
O9 C41 C42 112.2(3) no
O10 C41 O9 123.6(4) no
O10 C41 C42 124.2(4) no
C43 C42 C41 120.6(4) no
C43 C42 C47 120.6(4) no
C47 C42 C41 118.8(4) no
C42 C43 H43 120.10 no
C42 C43 C44 119.7(4) no
C44 C43 H43 120.10 no
C43 C44 H44 120.90 no
C45 C44 C43 118.2(4) no
C45 C44 H44 120.90 no
C44 C45 N1 117.3(4) no
C46 C45 N1 119.2(4) no
C46 C45 C44 123.5(4) no
C45 C46 H46 121.10 no
C45 C46 C47 117.9(4) no
C47 C46 H46 121.10 no
C42 C47 C46 120.1(4) no
C42 C47 H47 119.90 no
C46 C47 H47 119.90 no

loop_
_geom_bond_atom_site_label_1
_geom_bond_atom_site_label_2
_geom_bond_distance
_geom_bond_publ_flag
O1 C1 1.379(4) no
O1 C9 1.367(4) no
O2 C7 1.227(4) no
O3 C5 1.352(5) no
O3 C17 1.360(6) no
O4 C3 1.368(4) no
O4 C20 1.444(5) no
O5 C13 1.368(4) no
O5 C16 1.439(5) no
O6 C28 1.377(4) no
O6 C33 1.435(4) no
O7 C26 1.357(4) no
O7 C29 1.420(4) no
O8 C24 1.370(4) no
O8 C30 1.427(4) no
O9 C32 1.459(4) no
O9 C41 1.339(4) no
O10 C41 1.211(4) no
O11 N1 1.229(4) no
O12 N1 1.226(4) no
O13 C37 1.364(4) no
O13 C40 1.419(5) no
N1 C45 1.466(5) no
C1 C2 1.382(5) no
C1 C6 1.396(5) no
C2 H2 0.9500 no
C2 C3 1.368(5) no
C3 C4 1.396(5) no
C4 H4 0.9500 no
C4 C5 1.371(5) no
C5 C6 1.422(5) no
C6 C7 1.469(5) no
C7 C8 1.463(5) no
C8 C9 1.341(5) no
C8 C23 1.486(5) no
C9 C10 1.483(5) no
C10 C11 1.385(5) no
C10 C15 1.390(5) no
C11 H11 0.9500 no
C11 C12 1.379(5) no
C12 H12 0.9500 no
C12 C13 1.379(5) no
C13 C14 1.382(5) no
C14 H14 0.9500 no
C14 C15 1.367(5) no
C15 H15 0.9500 no
C16 H16A 0.9800 no
C16 H16B 0.9800 no
C16 H16C 0.9800 no
C17 H17 1.0000 no
C17 C18 1.504(8) no
C17 C19 1.499(8) no
C18 H18A 0.9800 no
C18 H18B 0.9800 no
C18 H18C 0.9800 no
C19 H19A 0.9800 no
C19 H19B 0.9800 no
C19 H19C 0.9800 no
C20 H20 1.0000 no
C20 C21 1.511(6) no
C20 C22 1.502(6) no
C21 H21A 0.9800 no
C21 H21B 0.9800 no
C21 H21C 0.9800 no
C22 H22A 0.9800 no
C22 H22B 0.9800 no
C22 H22C 0.9800 no
C23 C24 1.381(5) no
C23 C28 1.393(4) no
C24 C25 1.391(5) no
C25 H25 0.9500 no
C25 C26 1.391(5) no
C26 C27 1.392(5) no
C27 C28 1.383(5) no
C27 C31 1.499(5) no
C29 H29A 0.9800 no
C29 H29B 0.9800 no
C29 H29C 0.9800 no
C30 H30A 0.9800 no
C30 H30B 0.9800 no
C30 H30C 0.9800 no
C31 H31A 0.9900 no
C31 H31B 0.9900 no
C31 C32 1.508(5) no
C32 H32 1.0000 no
C32 C33 1.522(5) no
C33 H33 1.0000 no
C33 C34 1.506(5) no
C34 C35 1.391(5) no
C34 C39 1.374(5) no
C35 H35 0.9500 no
C35 C36 1.363(5) no
C36 H36 0.9500 no
C36 C37 1.388(5) no
C37 C38 1.377(5) no
C38 H38 0.9500 no
C38 C39 1.388(5) no
C39 H39 0.9500 no
C40 H40A 0.9800 no
C40 H40B 0.9800 no
C40 H40C 0.9800 no
C41 C42 1.478(5) no
C42 C43 1.387(6) no
C42 C47 1.389(6) no
C43 H43 0.9500 no
C43 C44 1.391(6) no
C44 H44 0.9500 no
C44 C45 1.385(5) no
C45 C46 1.367(6) no
C46 H46 0.9500 no
C46 C47 1.397(6) no
C47 H47 0.9500 no

loop_
_geom_torsion_atom_site_label_1
_geom_torsion_atom_site_label_2
_geom_torsion_atom_site_label_3
_geom_torsion_atom_site_label_4
_geom_torsion
_geom_torsion_publ_flag
O1 C1 C2 C3 178.8(3) no
O1 C1 C6 C5 178.4(3) no
O1 C1 C6 C7 -4.6(5) no
O1 C9 C10 C11 130.6(3) no
O1 C9 C10 C15 -46.9(4) no
O2 C7 C8 C9 175.4(3) no
O2 C7 C8 C23 -1.6(5) no
O3 C5 C6 C1 -177.1(3) no
O3 C5 C6 C7 6.1(5) no
O4 C3 C4 C5 179.9(3) no
O5 C13 C14 C15 -179.8(3) no
O6 C33 C34 C35 163.8(3) no
O6 C33 C34 C39 -14.5(5) no
O7 C26 C27 C28 -179.7(3) no
O7 C26 C27 C31 -1.8(5) no
O8 C24 C25 C26 -177.7(3) no
O9 C32 C33 O6 -58.0(4) no
O9 C32 C33 C34 175.8(3) no
O9 C41 C42 C43 28.0(5) no
O9 C41 C42 C47 -153.8(3) no
O10 C41 C42 C43 -152.1(4) no
O10 C41 C42 C47 26.0(6) no
O11 N1 C45 C44 -163.5(4) no
O11 N1 C45 C46 15.8(5) no
O12 N1 C45 C44 14.5(5) no
O12 N1 C45 C46 -166.2(4) no
O13 C37 C38 C39 -178.7(4) no
N1 C45 C46 C47 -179.3(4) no
C1 O1 C9 C8 1.4(4) no
C1 O1 C9 C10 -179.5(3) no
C1 C2 C3 O4 -178.7(3) no
C1 C2 C3 C4 2.4(5) no
C1 C6 C7 O2 -172.3(3) no
C1 C6 C7 C8 4.4(4) no
C2 C1 C6 C5 -2.1(5) no
C2 C1 C6 C7 174.9(3) no
C2 C3 C4 C5 -1.0(6) no
C3 O4 C20 C21 158.3(3) no
C3 O4 C20 C22 -79.9(4) no
C3 C4 C5 O3 178.6(3) no
C3 C4 C5 C6 -2.0(5) no
C4 C5 C6 C1 3.4(5) no
C4 C5 C6 C7 -173.3(3) no
C5 O3 C17 C18 -56.2(7) no
C5 O3 C17 C19 178.5(4) no
C5 C6 C7 O2 4.3(6) no
C5 C6 C7 C8 -179.0(3) no
C6 C1 C2 C3 -0.8(5) no
C6 C7 C8 C9 -1.5(5) no
C6 C7 C8 C23 -178.5(3) no
C7 C8 C9 O1 -1.4(5) no
C7 C8 C9 C10 179.7(3) no
C7 C8 C23 C24 -88.7(4) no
C7 C8 C23 C28 93.6(4) no
C8 C9 C10 C11 -50.4(5) no
C8 C9 C10 C15 132.1(4) no
C8 C23 C24 O8 1.9(5) no
C8 C23 C24 C25 -177.9(3) no
C8 C23 C28 O6 -2.0(4) no
C8 C23 C28 C27 176.5(3) no
C9 O1 C1 C2 -177.8(3) no
C9 O1 C1 C6 1.7(4) no
C9 C8 C23 C24 94.3(4) no
C9 C8 C23 C28 -83.4(4) no
C9 C10 C11 C12 -178.9(3) no
C9 C10 C15 C14 178.6(3) no
C10 C11 C12 C13 1.2(6) no
C11 C10 C15 C14 1.1(5) no
C11 C12 C13 O5 179.6(4) no
C11 C12 C13 C14 -0.7(6) no
C12 C13 C14 C15 0.4(6) no
C13 C14 C15 C10 -0.6(6) no
C15 C10 C11 C12 -1.4(6) no
C16 O5 C13 C12 9.5(5) no
C16 O5 C13 C14 -170.2(3) no
C17 O3 C5 C4 -28.2(6) no
C17 O3 C5 C6 152.4(5) no
C20 O4 C3 C2 -0.1(5) no
C20 O4 C3 C4 178.9(3) no
C23 C8 C9 O1 175.5(3) no
C23 C8 C9 C10 -3.4(5) no
C23 C24 C25 C26 2.1(5) no
C24 C23 C28 O6 -179.8(3) no
C24 C23 C28 C27 -1.3(5) no
C24 C25 C26 O7 178.5(3) no
C24 C25 C26 C27 -2.7(5) no
C25 C26 C27 C28 1.4(5) no
C25 C26 C27 C31 179.2(3) no
C26 C27 C28 O6 179.1(3) no
C26 C27 C28 C23 0.7(5) no
C26 C27 C31 C32 -160.6(3) no
C27 C31 C32 O9 73.6(3) no
C27 C31 C32 C33 -45.9(4) no
C28 O6 C33 C32 -41.5(4) no
C28 O6 C33 C34 83.8(4) no
C28 C23 C24 O8 179.6(3) no
C28 C23 C24 C25 -0.1(5) no
C28 C27 C31 C32 17.2(5) no
C29 O7 C26 C25 -6.3(5) no
C29 O7 C26 C27 174.8(3) no
C30 O8 C24 C23 -166.7(3) no
C30 O8 C24 C25 13.1(5) no
C31 C27 C28 O6 1.2(5) no
C31 C27 C28 C23 -177.2(3) no
C31 C32 C33 O6 59.2(4) no
C31 C32 C33 C34 -66.9(4) no
C32 O9 C41 O10 0.3(5) no
C32 O9 C41 C42 -179.8(3) no
C32 C33 C34 C35 -71.2(4) no
C32 C33 C34 C39 110.5(4) no
C33 O6 C28 C23 -169.8(3) no
C33 O6 C28 C27 11.7(5) no
C33 C34 C35 C36 -178.6(4) no
C33 C34 C39 C38 177.9(3) no
C34 C35 C36 C37 0.2(6) no
C35 C34 C39 C38 -0.4(5) no
C35 C36 C37 O13 178.3(4) no
C35 C36 C37 C38 0.5(6) no
C36 C37 C38 C39 -1.1(6) no
C37 C38 C39 C34 1.1(6) no
C39 C34 C35 C36 -0.2(6) no
C40 O13 C37 C36 178.2(4) no
C40 O13 C37 C38 -4.1(6) no
C41 O9 C32 C31 167.2(3) no
C41 O9 C32 C33 -72.8(4) no
C41 C42 C43 C44 177.7(4) no
C41 C42 C47 C46 -179.4(4) no
C42 C43 C44 C45 1.8(6) no
C43 C42 C47 C46 -1.3(6) no
C43 C44 C45 N1 177.6(3) no
C43 C44 C45 C46 -1.5(6) no
C44 C45 C46 C47 -0.1(6) no
C45 C46 C47 C42 1.5(6) no
C47 C42 C43 C44 -0.4(6) no
